data_4346881
loop_
_publ_author_name
'Hall, Nikita'
'Orio, Maylis'
'Gennari, Marcello'
'Wills, Christopher'
'Molton, Florian'
'Philouze, Christian'
'Jameson, Geoffrey B.'
'Halcrow, Malcolm A.'
'Blackman, Allan G.'
'Duboc, Carole'

_publ_section_title
;
 Multifrequency cw-EPR and DFT Studies of an Apparent Compressed
 Octahedral Cu(II) Complex.
;
_journal_issue 4
_journal_name_full 'Inorganic chemistry'
_journal_page_first 1497
_journal_page_last 1504
_journal_paper_doi 10.1021/acs.inorgchem.5b02287
_journal_volume 55
_journal_year 2016
_chemical_formula_sum 'C48 H52 Cl4 N12 O18 Zn2'
_chemical_formula_weight 1357.56
_space_group_IT_number 15
_space_group_name_Hall '-C 2yc'
_space_group_name_H-M_alt 'C 1 2/c 1'
_symmetry_cell_setting monoclinic
_symmetry_space_group_name_H-M 'C 1 2/c 1'
_atom_sites_solution_hydrogens geom
_atom_sites_solution_primary direct
_atom_sites_solution_secondary difmap
_audit_creation_method SHELXL-97
_cell_angle_alpha 90.00
_cell_angle_beta 113.286(9)
_cell_angle_gamma 90.00
_cell_formula_units_Z 4
_cell_length_a 22.674(5)
_cell_length_b 14.380(3)
_cell_length_c 18.106(4)
_cell_measurement_reflns_used 9293
_cell_measurement_temperature 89(2)
_cell_measurement_theta_max 32.41
_cell_measurement_theta_min 2.45
_cell_volume 5423(2)
_computing_cell_refinement 'ApexII and SAINT (Bruker, 2001)'
_computing_data_collection 'ApexII (Bruker, 2004)'
_computing_data_reduction SAINT
_computing_molecular_graphics 'WinGX (Farrugia, 1999)'
_computing_publication_material WinGX
_computing_structure_refinement 'SHELXL-97 (Sheldrick, 2008)'
_computing_structure_solution 'SIR97 (Altomare, 1997)'
_diffrn_ambient_temperature 89(2)
_diffrn_measured_fraction_theta_full 0.998
_diffrn_measured_fraction_theta_max 0.998
_diffrn_measurement_device_type 'Bruker Kappa ApexII area detector'
_diffrn_measurement_method 'phi and omega scans'
_diffrn_radiation_monochromator graphite
_diffrn_radiation_source 'fine-focus sealed tube'
_diffrn_radiation_type MoK\a
_diffrn_radiation_wavelength 0.71073
_diffrn_reflns_av_R_equivalents 0.0389
_diffrn_reflns_av_sigmaI/netI 0.0249
_diffrn_reflns_limit_h_max 27
_diffrn_reflns_limit_h_min -27
_diffrn_reflns_limit_k_max 17
_diffrn_reflns_limit_k_min -17
_diffrn_reflns_limit_l_max 21
_diffrn_reflns_limit_l_min -21
_diffrn_reflns_number 34582
_diffrn_reflns_theta_full 25.00
_diffrn_reflns_theta_max 25.50
_diffrn_reflns_theta_min 2.45
_exptl_absorpt_coefficient_mu 1.168
_exptl_absorpt_correction_T_max 1.000000
_exptl_absorpt_correction_T_min 0.781740
_exptl_absorpt_correction_type multi-scan
_exptl_absorpt_process_details SADABS
_exptl_crystal_colour colourless
_exptl_crystal_density_diffrn 1.663
_exptl_crystal_density_method 'not measured'
_exptl_crystal_description block
_exptl_crystal_F_000 2784
_exptl_crystal_size_max 0.44
_exptl_crystal_size_mid 0.41
_exptl_crystal_size_min 0.35
_refine_diff_density_max 0.740
_refine_diff_density_min -0.496
_refine_diff_density_rms 0.093
_refine_ls_extinction_method none
_refine_ls_goodness_of_fit_ref 1.148
_refine_ls_hydrogen_treatment mixed
_refine_ls_matrix_type full
_refine_ls_number_parameters 413
_refine_ls_number_reflns 5047
_refine_ls_number_restraints 3
_refine_ls_restrained_S_all 1.149
_refine_ls_R_factor_all 0.0461
_refine_ls_R_factor_gt 0.0419
_refine_ls_shift/su_max 0.012
_refine_ls_shift/su_mean 0.000
_refine_ls_structure_factor_coef Fsqd
_refine_ls_weighting_details 'calc w=1/[\s^2^(Fo^2^)+(0.0322P)^2^+33.5156P] where P=(Fo^2^+2Fc^2^)/3'
_refine_ls_weighting_scheme calc
_refine_ls_wR_factor_gt 0.1059
_refine_ls_wR_factor_ref 0.1080
_reflns_number_gt 4612
_reflns_number_total 5047
_reflns_threshold_expression >2\s(I)
_cod_data_source_file ic5b02287_si_005.cif
_cod_data_source_block Zn_ClO4
_cod_original_sg_symbol_H-M C2/c
_cod_database_code 4346881

loop_
_symmetry_equiv_pos_as_xyz
'x, y, z'
'-x, y, -z+1/2'
'x+1/2, y+1/2, z'
'-x+1/2, y+1/2, -z+1/2'
'-x, -y, -z'
'x, -y, z-1/2'
'-x+1/2, -y+1/2, -z'
'x+1/2, -y+1/2, z-1/2'

loop_
_atom_site_label
_atom_site_type_symbol
_atom_site_fract_x
_atom_site_fract_y
_atom_site_fract_z
_atom_site_U_iso_or_equiv
_atom_site_adp_type
_atom_site_occupancy
_atom_site_symmetry_multiplicity
_atom_site_calc_flag
_atom_site_refinement_flags
_atom_site_disorder_assembly
_atom_site_disorder_group
Zn1 Zn 0.159512(17) 0.31645(3) 0.24978(2) 0.01479(12) Uani 1 1 d . . .
Cl1 Cl 0.00566(4) 0.19766(5) -0.11103(5) 0.01953(19) Uani 1 1 d . . .
Cl2 Cl 0.21329(4) 0.56325(6) 0.11048(5) 0.0242(2) Uani 1 1 d . . .
N4 N 0.21118(14) 0.3185(2) 0.17028(18) 0.0214(6) Uani 1 1 d . . .
H4 H 0.2120 0.3775 0.1526 0.026 Uiso 1 1 calc R . .
N5 N 0.13646(13) 0.18845(18) 0.19093(16) 0.0147(6) Uani 1 1 d . . .
N1 N 0.07315(13) 0.39108(19) 0.16961(16) 0.0160(6) Uani 1 1 d . . .
O4 O 0.05612(13) 0.26594(18) -0.08383(18) 0.0330(6) Uani 1 1 d . . .
N3 N 0.25780(14) 0.3175(2) 0.34380(18) 0.0217(6) Uani 1 1 d . . .
H3 H 0.2680 0.2596 0.3653 0.026 Uiso 1 1 calc R . .
C5 C 0.06666(16) 0.4776(2) 0.1944(2) 0.0159(7) Uani 1 1 d . . .
C1 C 0.02883(16) 0.3601(2) 0.1001(2) 0.0197(7) Uani 1 1 d . . .
H1 H 0.0337 0.3009 0.0826 0.024 Uiso 1 1 calc R . .
O1 O 0.03226(12) 0.11046(17) -0.12348(17) 0.0293(6) Uani 1 1 d . . .
O3 O -0.01972(14) 0.1845(2) -0.05069(17) 0.0361(7) Uani 1 1 d . . .
C8 C 0.16989(17) 0.6109(2) 0.3808(2) 0.0220(7) Uani 1 1 d . . .
H8 H 0.1713 0.6671 0.4069 0.026 Uiso 1 1 calc R . .
C13 C 0.09392(16) 0.1995(3) 0.4348(2) 0.0219(7) Uani 1 1 d . . .
H13 H 0.0929 0.2186 0.4833 0.026 Uiso 1 1 calc R . .
O2 O -0.04457(13) 0.2266(2) -0.18466(17) 0.0353(7) Uani 1 1 d . . .
C14 C 0.07303(16) 0.1119(3) 0.4046(2) 0.0224(8) Uani 1 1 d . . .
H14 H 0.0570 0.0714 0.4323 0.027 Uiso 1 1 calc R . .
N2 N 0.16453(13) 0.44455(19) 0.30551(16) 0.0163(6) Uani 1 1 d . . .
C6 C 0.11796(16) 0.5080(2) 0.2713(2) 0.0166(7) Uani 1 1 d . . .
C9 C 0.21770(17) 0.5459(2) 0.4151(2) 0.0214(7) Uani 1 1 d . . .
H9 H 0.2516 0.5577 0.4640 0.026 Uiso 1 1 calc R . .
C21 C 0.14701(16) 0.1762(2) 0.1239(2) 0.0185(7) Uani 1 1 d . . .
N6 N 0.11953(13) 0.23288(19) 0.32143(16) 0.0159(6) Uani 1 1 d . . .
C17 C 0.10715(15) 0.1230(2) 0.21688(19) 0.0156(7) Uani 1 1 d . . .
C2 C -0.02414(16) 0.4126(3) 0.0530(2) 0.0215(7) Uani 1 1 d . . .
H2 H -0.0541 0.3891 0.0050 0.026 Uiso 1 1 calc R . .
C19 C 0.09478(16) 0.0295(2) 0.1033(2) 0.0215(7) Uani 1 1 d . . .
H19 H 0.0798 -0.0240 0.0728 0.026 Uiso 1 1 calc R . .
C20 C 0.12599(16) 0.0964(2) 0.0780(2) 0.0209(7) Uani 1 1 d . . .
H20 H 0.1328 0.0883 0.0311 0.025 Uiso 1 1 calc R . .
C12 C 0.11650(16) 0.2585(3) 0.3910(2) 0.0202(7) Uani 1 1 d . . .
H12 H 0.1300 0.3180 0.4107 0.024 Uiso 1 1 calc R . .
C18 C 0.08539(16) 0.0413(2) 0.1744(2) 0.0193(7) Uani 1 1 d . . .
H18 H 0.0652 -0.0042 0.1925 0.023 Uiso 1 1 calc R . .
C22 C 0.17946(18) 0.2568(2) 0.1012(2) 0.0216(7) Uani 1 1 d . . .
H22A H 0.2110 0.2331 0.0822 0.026 Uiso 1 1 calc R . .
H22B H 0.1477 0.2918 0.0578 0.026 Uiso 1 1 calc R . .
C7 C 0.11983(17) 0.5932(2) 0.3079(2) 0.0194(7) Uani 1 1 d . . .
H7 H 0.0881 0.6375 0.2839 0.023 Uiso 1 1 calc R . .
C24 C 0.29932(17) 0.3418(3) 0.3012(2) 0.0277(8) Uani 1 1 d . . .
H24A H 0.3435 0.3261 0.3343 0.033 Uiso 1 1 calc R . .
H24B H 0.2970 0.4082 0.2908 0.033 Uiso 1 1 calc R . .
C16 C 0.10016(15) 0.1468(2) 0.29306(19) 0.0155(7) Uani 1 1 d . . .
C3 C -0.03131(17) 0.5005(3) 0.0790(2) 0.0223(8) Uani 1 1 d . . .
H3A H -0.0666 0.5369 0.0489 0.027 Uiso 1 1 calc R . .
C11 C 0.26186(17) 0.3840(3) 0.4076(2) 0.0244(8) Uani 1 1 d . . .
H11A H 0.3049 0.4097 0.4311 0.029 Uiso 1 1 calc R . .
H11B H 0.2537 0.3517 0.4496 0.029 Uiso 1 1 calc R . .
O5 O 0.17003(15) 0.4911(2) 0.06837(19) 0.0486(9) Uani 1 1 d . A .
C10 C 0.21396(16) 0.4621(2) 0.3749(2) 0.0193(7) Uani 1 1 d . . .
C4 C 0.01468(16) 0.5340(2) 0.1504(2) 0.0196(7) Uani 1 1 d . . .
H4A H 0.0109 0.5933 0.1686 0.024 Uiso 1 1 calc R . .
C23 C 0.27743(17) 0.2890(3) 0.2225(2) 0.0278(8) Uani 1 1 d . . .
H23A H 0.3062 0.3016 0.1958 0.033 Uiso 1 1 calc R . .
H23B H 0.2782 0.2227 0.2327 0.033 Uiso 1 1 calc R . .
C15 C 0.07605(16) 0.0850(2) 0.3330(2) 0.0214(7) Uani 1 1 d . . .
H15 H 0.0621 0.0262 0.3118 0.026 Uiso 1 1 calc R . .
O6 O 0.2225(6) 0.6330(8) 0.0643(5) 0.060(4) Uani 0.578(17) 1 d P A 1
O7 O 0.2282(5) 0.5763(7) 0.1910(3) 0.069(3) Uani 0.578(17) 1 d P A 1
O8 O 0.2723(4) 0.5167(6) 0.1517(10) 0.092(5) Uani 0.578(17) 1 d P A 1
O6' O 0.1889(9) 0.6436(10) 0.0637(11) 0.096(8) Uani 0.422(17) 1 d P A 2
O7' O 0.1828(12) 0.6060(10) 0.1558(15) 0.115(10) Uani 0.422(17) 1 d P A 2
O8' O 0.2727(5) 0.5458(14) 0.1002(8) 0.076(6) Uani 0.422(17) 1 d P A 2
O12 O 0.32866(18) 0.6292(3) 0.5849(2) 0.0655(11) Uani 1 1 d D . .
H12A H 0.317(3) 0.581(3) 0.608(4) 0.079 Uiso 1 1 d D . .
H12B H 0.3714(10) 0.627(4) 0.602(3) 0.079 Uiso 1 1 d D . .

loop_
_atom_site_aniso_label
_atom_site_aniso_U_11
_atom_site_aniso_U_22
_atom_site_aniso_U_33
_atom_site_aniso_U_23
_atom_site_aniso_U_13
_atom_site_aniso_U_12
Zn1 0.0145(2) 0.0109(2) 0.0192(2) 0.00066(15) 0.00690(16) 0.00030(14)
Cl1 0.0202(4) 0.0140(4) 0.0250(4) -0.0007(3) 0.0096(3) 0.0001(3)
Cl2 0.0291(5) 0.0174(4) 0.0210(4) 0.0006(3) 0.0044(4) -0.0052(3)
N4 0.0241(16) 0.0131(14) 0.0321(17) 0.0036(12) 0.0165(14) 0.0008(12)
N5 0.0138(13) 0.0137(13) 0.0162(13) 0.0013(11) 0.0054(11) 0.0020(11)
N1 0.0158(14) 0.0139(14) 0.0192(14) 0.0010(11) 0.0077(12) 0.0001(11)
O4 0.0261(14) 0.0176(13) 0.0504(18) -0.0008(12) 0.0100(13) -0.0054(11)
N3 0.0171(14) 0.0138(14) 0.0304(16) 0.0033(12) 0.0054(13) -0.0001(12)
C5 0.0172(16) 0.0143(16) 0.0201(16) 0.0046(13) 0.0114(14) 0.0011(13)
C1 0.0205(17) 0.0194(17) 0.0207(17) -0.0004(14) 0.0098(15) -0.0037(14)
O1 0.0285(14) 0.0167(13) 0.0437(16) -0.0084(12) 0.0154(13) 0.0016(11)
O3 0.0407(17) 0.0394(17) 0.0393(16) -0.0014(13) 0.0275(14) 0.0008(13)
C8 0.0272(19) 0.0184(17) 0.0261(18) -0.0052(14) 0.0165(16) -0.0064(15)
C13 0.0188(17) 0.031(2) 0.0160(16) 0.0033(14) 0.0072(14) 0.0042(15)
O2 0.0311(15) 0.0347(16) 0.0304(15) 0.0050(12) 0.0019(12) 0.0052(13)
C14 0.0188(17) 0.0280(19) 0.0208(17) 0.0096(15) 0.0083(15) -0.0004(15)
N2 0.0179(14) 0.0134(14) 0.0178(14) 0.0024(11) 0.0073(12) -0.0010(11)
C6 0.0184(17) 0.0150(16) 0.0207(17) 0.0037(13) 0.0124(14) -0.0003(13)
C9 0.0205(18) 0.0242(19) 0.0193(17) -0.0034(14) 0.0076(14) -0.0061(14)
C21 0.0168(17) 0.0192(17) 0.0192(16) 0.0030(14) 0.0068(14) 0.0054(14)
N6 0.0137(14) 0.0173(14) 0.0175(14) 0.0017(11) 0.0068(11) 0.0002(11)
C17 0.0121(15) 0.0143(16) 0.0182(16) 0.0037(13) 0.0037(13) 0.0016(13)
C2 0.0172(17) 0.0256(19) 0.0197(17) 0.0038(14) 0.0051(14) -0.0011(14)
C19 0.0190(17) 0.0195(18) 0.0206(17) -0.0055(14) 0.0022(14) 0.0014(14)
C20 0.0204(17) 0.0242(18) 0.0162(16) -0.0015(14) 0.0053(14) 0.0058(14)
C12 0.0174(17) 0.0236(18) 0.0188(17) -0.0006(14) 0.0061(14) 0.0027(14)
C18 0.0177(17) 0.0167(17) 0.0229(17) 0.0005(14) 0.0076(14) -0.0004(14)
C22 0.0292(19) 0.0175(17) 0.0237(18) 0.0035(14) 0.0165(16) 0.0044(15)
C7 0.0225(18) 0.0166(17) 0.0235(18) 0.0021(14) 0.0138(15) 0.0020(14)
C24 0.0150(17) 0.0242(19) 0.045(2) -0.0012(17) 0.0127(17) -0.0015(15)
C16 0.0102(15) 0.0166(16) 0.0158(16) 0.0033(13) 0.0009(13) 0.0019(13)
C3 0.0174(17) 0.0257(19) 0.0221(18) 0.0093(15) 0.0060(14) 0.0038(14)
C11 0.0207(18) 0.0214(18) 0.0251(19) 0.0012(15) 0.0027(15) -0.0007(15)
O5 0.0389(18) 0.0298(16) 0.0499(19) 0.0084(14) -0.0115(15) -0.0155(14)
C10 0.0192(17) 0.0195(17) 0.0191(17) 0.0030(14) 0.0073(14) -0.0043(14)
C4 0.0211(17) 0.0163(17) 0.0238(18) 0.0031(14) 0.0113(15) 0.0053(14)
C23 0.0211(19) 0.0222(19) 0.046(2) -0.0039(17) 0.0192(18) -0.0015(15)
C15 0.0201(17) 0.0194(18) 0.0223(18) 0.0036(14) 0.0058(15) -0.0036(14)
O6 0.115(10) 0.038(5) 0.025(4) -0.001(3) 0.027(6) -0.037(6)
O7 0.057(5) 0.134(8) 0.017(3) -0.008(3) 0.015(3) -0.022(5)
O8 0.032(4) 0.055(5) 0.147(12) 0.042(6) -0.011(5) -0.003(3)
O6' 0.102(12) 0.018(5) 0.075(9) 0.016(5) -0.063(9) -0.023(8)
O7' 0.163(18) 0.072(9) 0.20(2) -0.093(11) 0.169(18) -0.082(11)
O8' 0.030(5) 0.141(15) 0.057(7) -0.033(8) 0.015(5) -0.004(6)
O12 0.041(2) 0.101(3) 0.054(2) -0.021(2) 0.0180(18) -0.009(2)

loop_
_atom_type_symbol
_atom_type_description
_atom_type_scat_dispersion_real
_atom_type_scat_dispersion_imag
_atom_type_scat_source
C C 0.0033 0.0016 'International Tables Vol C Tables 4.2.6.8 and 6.1.1.4'
H H 0.0000 0.0000 'International Tables Vol C Tables 4.2.6.8 and 6.1.1.4'
N N 0.0061 0.0033 'International Tables Vol C Tables 4.2.6.8 and 6.1.1.4'
O O 0.0106 0.0060 'International Tables Vol C Tables 4.2.6.8 and 6.1.1.4'
Cl Cl 0.1484 0.1585 'International Tables Vol C Tables 4.2.6.8 and 6.1.1.4'
Zn Zn 0.2839 1.4301 'International Tables Vol C Tables 4.2.6.8 and 6.1.1.4'

loop_
_geom_angle_atom_site_label_1
_geom_angle_atom_site_label_2
_geom_angle_atom_site_label_3
_geom_angle
N2 Zn1 N5 169.26(10)
N2 Zn1 N4 111.49(11)
N5 Zn1 N4 76.53(11)
N2 Zn1 N1 75.65(10)
N5 Zn1 N1 96.62(10)
N4 Zn1 N1 97.34(11)
N2 Zn1 N3 76.98(11)
N5 Zn1 N3 111.90(11)
N4 Zn1 N3 82.37(11)
N1 Zn1 N3 150.40(10)
N2 Zn1 N6 98.81(10)
N5 Zn1 N6 75.04(10)
N4 Zn1 N6 147.71(10)
N1 Zn1 N6 100.83(10)
N3 Zn1 N6 94.28(10)
O2 Cl1 O3 109.68(18)
O2 Cl1 O4 110.65(17)
O3 Cl1 O4 109.49(18)
O2 Cl1 O1 109.54(17)
O3 Cl1 O1 108.74(17)
O4 Cl1 O1 108.70(16)
O7 Cl2 O6 120.9(6)
O7 Cl2 O7' 44.9(10)
O6 Cl2 O7' 105.3(10)
O7 Cl2 O6' 113.5(11)
O6 Cl2 O6' 32.2(8)
O7' Cl2 O6' 80.0(18)
O7 Cl2 O8 73.7(11)
O6 Cl2 O8 109.1(6)
O7' Cl2 O8 118.6(18)
O6' Cl2 O8 140.2(8)
O7 Cl2 O5 119.7(4)
O6 Cl2 O5 116.4(5)
O7' Cl2 O5 103.7(6)
O6' Cl2 O5 104.6(6)
O8 Cl2 O5 104.2(4)
O7 Cl2 O8' 107.9(8)
O6 Cl2 O8' 71.1(8)
O7' Cl2 O8' 147.6(10)
O6' Cl2 O8' 103.2(10)
O8 Cl2 O8' 41.9(5)
O5 Cl2 O8' 106.5(6)
C22 N4 C23 113.6(3)
C22 N4 Zn1 110.1(2)
C23 N4 Zn1 104.3(2)
C22 N4 H4 109.6
C23 N4 H4 109.6
Zn1 N4 H4 109.6
C21 N5 C17 121.1(3)
C21 N5 Zn1 118.7(2)
C17 N5 Zn1 120.0(2)
C1 N1 C5 118.6(3)
C1 N1 Zn1 126.8(2)
C5 N1 Zn1 114.6(2)
C11 N3 C24 113.6(3)
C11 N3 Zn1 109.9(2)
C24 N3 Zn1 104.9(2)
C11 N3 H3 109.4
C24 N3 H3 109.4
Zn1 N3 H3 109.4
N1 C5 C4 121.7(3)
N1 C5 C6 115.8(3)
C4 C5 C6 122.5(3)
N1 C1 C2 122.7(3)
N1 C1 H1 118.6
C2 C1 H1 118.6
C9 C8 C7 120.5(3)
C9 C8 H8 119.7
C7 C8 H8 119.7
C14 C13 C12 118.6(3)
C14 C13 H13 120.7
C12 C13 H13 120.7
C13 C14 C15 119.4(3)
C13 C14 H14 120.3
C15 C14 H14 120.3
C10 N2 C6 121.2(3)
C10 N2 Zn1 119.2(2)
C6 N2 Zn1 119.6(2)
N2 C6 C7 120.6(3)
N2 C6 C5 114.4(3)
C7 C6 C5 125.0(3)
C8 C9 C10 118.4(3)
C8 C9 H9 120.8
C10 C9 H9 120.8
N5 C21 C20 120.7(3)
N5 C21 C22 115.2(3)
C20 C21 C22 124.0(3)
C12 N6 C16 118.8(3)
C12 N6 Zn1 126.0(2)
C16 N6 Zn1 115.1(2)
N5 C17 C18 121.2(3)
N5 C17 C16 114.4(3)
C18 C17 C16 124.4(3)
C3 C2 C1 118.6(3)
C3 C2 H2 120.7
C1 C2 H2 120.7
C20 C19 C18 120.6(3)
C20 C19 H19 119.7
C18 C19 H19 119.7
C19 C20 C21 118.6(3)
C19 C20 H20 120.7
C21 C20 H20 120.7
N6 C12 C13 122.3(3)
N6 C12 H12 118.8
C13 C12 H12 118.8
C17 C18 C19 117.7(3)
C17 C18 H18 121.1
C19 C18 H18 121.1
N4 C22 C21 111.0(3)
N4 C22 H22A 109.4
C21 C22 H22A 109.4
N4 C22 H22B 109.4
C21 C22 H22B 109.4
H22A C22 H22B 108.0
C8 C7 C6 118.6(3)
C8 C7 H7 120.7
C6 C7 H7 120.7
N3 C24 C23 109.5(3)
N3 C24 H24A 109.8
C23 C24 H24A 109.8
N3 C24 H24B 109.8
C23 C24 H24B 109.8
H24A C24 H24B 108.2
N6 C16 C15 121.8(3)
N6 C16 C17 115.2(3)
C15 C16 C17 123.0(3)
C2 C3 C4 119.3(3)
C2 C3 H3A 120.4
C4 C3 H3A 120.4
N3 C11 C10 111.3(3)
N3 C11 H11A 109.4
C10 C11 H11A 109.4
N3 C11 H11B 109.4
C10 C11 H11B 109.4
H11A C11 H11B 108.0
N2 C10 C9 120.7(3)
N2 C10 C11 115.7(3)
C9 C10 C11 123.6(3)
C3 C4 C5 119.0(3)
C3 C4 H4A 120.5
C5 C4 H4A 120.5
N4 C23 C24 109.1(3)
N4 C23 H23A 109.9
C24 C23 H23A 109.9
N4 C23 H23B 109.9
C24 C23 H23B 109.9
H23A C23 H23B 108.3
C14 C15 C16 119.1(3)
C14 C15 H15 120.5
C16 C15 H15 120.5
Cl2 O7 O8 54.3(7)
Cl2 O8 O7 51.9(6)
Cl2 O6' O7' 49.9(11)
Cl2 O7' O6' 50.1(9)
H12A O12 H12B 107(4)

loop_
_geom_bond_atom_site_label_1
_geom_bond_atom_site_label_2
_geom_bond_distance
Zn1 N2 2.082(3)
Zn1 N5 2.087(3)
Zn1 N4 2.186(3)
Zn1 N1 2.201(3)
Zn1 N3 2.206(3)
Zn1 N6 2.209(3)
Cl1 O2 1.431(3)
Cl1 O3 1.435(3)
Cl1 O4 1.439(3)
Cl1 O1 1.447(3)
Cl2 O7 1.373(6)
Cl2 O6 1.374(9)
Cl2 O7' 1.407(9)
Cl2 O6' 1.410(14)
Cl2 O8 1.416(7)
Cl2 O5 1.424(3)
Cl2 O8' 1.452(9)
N4 C22 1.468(5)
N4 C23 1.486(5)
N4 H4 0.9100
N5 C21 1.338(4)
N5 C17 1.340(4)
N1 C1 1.339(4)
N1 C5 1.350(4)
N3 C11 1.473(5)
N3 C24 1.476(5)
N3 H3 0.9100
C5 C4 1.393(5)
C5 C6 1.484(5)
C1 C2 1.390(5)
C1 H1 0.9300
C8 C9 1.379(5)
C8 C7 1.383(5)
C8 H8 0.9300
C13 C14 1.380(5)
C13 C12 1.389(5)
C13 H13 0.9300
C14 C15 1.381(5)
C14 H14 0.9300
N2 C10 1.336(4)
N2 C6 1.347(4)
C6 C7 1.385(5)
C9 C10 1.393(5)
C9 H9 0.9300
C21 C20 1.386(5)
C21 C22 1.515(5)
N6 C12 1.341(4)
N6 C16 1.346(4)
C17 C18 1.385(5)
C17 C16 1.489(5)
C2 C3 1.380(5)
C2 H2 0.9300
C19 C20 1.375(5)
C19 C18 1.395(5)
C19 H19 0.9300
C20 H20 0.9300
C12 H12 0.9300
C18 H18 0.9300
C22 H22A 0.9700
C22 H22B 0.9700
C7 H7 0.9300
C24 C23 1.515(5)
C24 H24A 0.9700
C24 H24B 0.9700
C16 C15 1.387(5)
C3 C4 1.388(5)
C3 H3A 0.9300
C11 C10 1.511(5)
C11 H11A 0.9700
C11 H11B 0.9700
C4 H4A 0.9300
C23 H23A 0.9700
C23 H23B 0.9700
C15 H15 0.9300
O7 O8 1.67(2)
O6' O7' 1.81(3)
O12 H12A 0.89(2)
O12 H12B 0.89(2)
